data_2200096
loop_
_publ_author_name
'Bond, Andrew D.'
'Shan, Ning'
'Jones, William'

_publ_section_title
;
 4,7-Phenanthroline
;
_journal_issue 2
_journal_name_full 'Acta Crystallographica Section E'
_journal_page_first o145
_journal_page_last o146
_journal_paper_doi 10.1107/S1600536801000812
_journal_volume 57
_journal_year 2001
_chemical_formula_iupac 'C12 H8 N2'
_chemical_formula_moiety 'C12 H8 N2'
_chemical_formula_sum 'C12 H8 N2'
_chemical_formula_weight 180.20
_chemical_melting_point 446.0(10)
_chemical_name_common 4,7-phenanthroline
_chemical_name_systematic 4,7-phenanthroline
_space_group_IT_number 29
_symmetry_cell_setting orthorhombic
_symmetry_space_group_name_Hall 'P 2c -2ac'
_symmetry_space_group_name_H-M 'P c a 21'
_cell_angle_alpha 90.00
_cell_angle_beta 90.00
_cell_angle_gamma 90.00
_cell_formula_units_Z 4
_cell_length_a 19.141(4)
_cell_length_b 3.8417(4)
_cell_length_c 11.564(2)
_cell_measurement_reflns_used 6723
_cell_measurement_temperature 180(2)
_cell_measurement_theta_max 25.03
_cell_measurement_theta_min 1.00
_cell_volume 850.3(2)
_computing_cell_refinement 'HKL SCALEPACK (Otwinowski & Minor, 1997)'
_computing_data_collection 'COLLECT (Nonius, 1998)'
_computing_data_reduction 'HKL DENZO and SCALEPACK (Otwinowski & Minor, 1997)'
_computing_molecular_graphics 'XP (Sheldrick, 1993)'
_computing_publication_material SHELXL97
_computing_structure_refinement 'SHELXL97 (Sheldrick, 1997)'
_computing_structure_solution 'SHELXS97 (Sheldrick, 1997)'
_diffrn_ambient_temperature 180(2)
_diffrn_measured_fraction_theta_full .995
_diffrn_measured_fraction_theta_max .995
_diffrn_measurement_device_type 'Nonius KappaCCD'
_diffrn_measurement_method 'Thin slice \w and \f'
_diffrn_radiation_monochromator graphite
_diffrn_radiation_source 'fine-focus sealed tube'
_diffrn_radiation_type MoK\a
_diffrn_radiation_wavelength .71073
_diffrn_reflns_av_R_equivalents .080
_diffrn_reflns_av_sigmaI/netI .0950
_diffrn_reflns_limit_h_max 17
_diffrn_reflns_limit_h_min -22
_diffrn_reflns_limit_k_max 3
_diffrn_reflns_limit_k_min -4
_diffrn_reflns_limit_l_max 10
_diffrn_reflns_limit_l_min -13
_diffrn_reflns_number 2186
_diffrn_reflns_theta_full 25.05
_diffrn_reflns_theta_max 25.05
_diffrn_reflns_theta_min 3.52
_exptl_absorpt_coefficient_mu .086
_exptl_absorpt_correction_T_max .996
_exptl_absorpt_correction_T_min .975
_exptl_absorpt_correction_type multi-scan
_exptl_absorpt_process_details '(SORTAV; Blessing, 1995)'
_exptl_crystal_colour colourless
_exptl_crystal_density_diffrn 1.408
_exptl_crystal_density_method 'not measured'
_exptl_crystal_description plate
_exptl_crystal_F_000 376
_exptl_crystal_size_max .30
_exptl_crystal_size_mid .09
_exptl_crystal_size_min .05
_refine_diff_density_max .297
_refine_diff_density_min -.268
_refine_ls_abs_structure_details 'Flack (1983)'
_refine_ls_abs_structure_Flack -3(8)
_refine_ls_extinction_method none
_refine_ls_goodness_of_fit_ref 1.093
_refine_ls_hydrogen_treatment constr
_refine_ls_matrix_type full
_refine_ls_number_parameters 127
_refine_ls_number_reflns 1099
_refine_ls_number_restraints 1
_refine_ls_restrained_S_all 1.092
_refine_ls_R_factor_all .093
_refine_ls_R_factor_gt .063
_refine_ls_shift/su_max .002
_refine_ls_shift/su_mean .001
_refine_ls_structure_factor_coef Fsqd
_refine_ls_weighting_details 'calc w = 1/[\s^2^(Fo^2^)+(0.078P)^2^] where P = (Fo^2^+2Fc^2^)/3'
_refine_ls_weighting_scheme calc
_refine_ls_wR_factor_ref .161
_reflns_number_gt 812
_reflns_number_total 1099
_reflns_threshold_expression I>2\s(I)
_cod_data_source_file bt6004.cif
_cod_data_source_block I
_cod_depositor_comments
;
The following automatic conversions were performed:

'_chemical_melting_point' value '445-447' was changed to '446.0(10)'
- the average value was taken and precision was estimated.

Automatic conversion script
Id: cif_fix_values 1646 2011-03-28 12:23:43Z adriana 

The following automatic conversions were performed:

'_chemical_melting_point' value '445-447' was changed to '446.0(10)'
- the average value was taken and precision was estimated.

Automatic conversion script
Id: cif_fix_values 1715 2011-07-08 13:25:40Z adriana 
;
_cod_original_cell_volume 850.4(3)
_cod_database_code 2200096
_cod_database_fobs_code 2200096

loop_
_symmetry_equiv_pos_as_xyz
'x, y, z'
'-x, -y, z+1/2'
'x+1/2, -y, z'
'-x+1/2, y, z+1/2'

loop_
_atom_site_label
_atom_site_fract_x
_atom_site_fract_y
_atom_site_fract_z
_atom_site_U_iso_or_equiv
_atom_site_adp_type
_atom_site_calc_flag
_atom_site_refinement_flags
_atom_site_occupancy
_atom_site_disorder_assembly
_atom_site_disorder_group
_atom_site_type_symbol
C1 .6207(3) .1033(11) .5044(4) .0310(11) Uani d . 1 . . C
H1 .6586 .0434 .5535 .037 Uiso calc R 1 . . H
C2 .5535(3) .0311(12) .5378(5) .0375(13) Uani d . 1 . . C
H2 .5440 -.0760 .6102 .045 Uiso calc R 1 . . H
C3 .4995(3) .1194(12) .4625(5) .0387(13) Uani d . 1 . . C
H3 .4531 .0682 .4860 .046 Uiso calc R 1 . . H
N4 .5083(2) .2693(10) .3606(4) .0373(11) Uani d . 1 . . N
C5 .5853(3) .5139(12) .2191(4) .0350(13) Uani d . 1 . . C
H5 .5459 .5658 .1724 .042 Uiso calc R 1 . . H
C6 .6492(3) .5988(12) .1814(4) .0329(12) Uani d . 1 . . C
H6 .6543 .7110 .1086 .039 Uiso calc R 1 . . H
N7 .7727(2) .6174(10) .2027(4) .0390(12) Uani d . 1 . . N
C8 .8289(3) .5474(13) .2656(5) .0390(14) Uani d . 1 . . C
H8 .8732 .6078 .2346 .047 Uiso calc R 1 . . H
C9 .8271(3) .3908(11) .3745(5) .0382(13) Uani d . 1 . . C
H9 .8692 .3517 .4162 .046 Uiso calc R 1 . . H
C10 .7644(2) .2944(11) .4206(4) .0312(11) Uani d . 1 . . C
H10 .7622 .1868 .4945 .037 Uiso calc R 1 . . H
C11 .7030(3) .3573(11) .3568(4) .0298(11) Uani d . 1 . . C
C12 .6336(2) .2649(12) .3981(4) .0268(11) Uani d . 1 . . C
C13 .5751(2) .3463(11) .3286(4) .0307(12) Uani d . 1 . . C
C14 .7098(3) .5227(12) .2492(4) .0316(12) Uani d . 1 . . C

loop_
_atom_site_aniso_label
_atom_site_aniso_U_11
_atom_site_aniso_U_22
_atom_site_aniso_U_33
_atom_site_aniso_U_12
_atom_site_aniso_U_13
_atom_site_aniso_U_23
C1 .035(3) .030(3) .028(3) .003(2) -.005(2) -.002(2)
C2 .038(3) .035(3) .040(3) .005(2) .006(3) -.004(2)
C3 .033(3) .035(3) .048(3) -.006(2) .007(3) -.006(2)
N4 .032(3) .038(2) .041(2) .0010(18) .000(2) -.006(2)
C5 .040(3) .035(3) .030(3) .004(2) -.011(3) -.005(2)
C6 .046(3) .029(3) .024(3) .003(2) -.003(2) .000(2)
N7 .044(3) .038(2) .035(3) -.0064(18) .009(2) -.0063(19)
C8 .030(3) .043(3) .044(3) -.003(2) .006(3) -.007(2)
C9 .035(3) .040(3) .039(3) .002(2) -.009(3) -.006(3)
C10 .030(3) .033(2) .031(3) .002(2) -.002(2) -.001(2)
C11 .033(3) .024(2) .032(3) .0033(19) .002(2) -.005(2)
C12 .032(3) .021(2) .027(2) .0007(18) -.004(2) -.0080(18)
C13 .031(3) .028(3) .034(3) .0007(19) -.002(2) -.010(2)
C14 .035(3) .028(3) .032(3) .001(2) .003(2) -.006(2)

loop_
_atom_type_symbol
_atom_type_description
_atom_type_scat_dispersion_real
_atom_type_scat_dispersion_imag
_atom_type_scat_source
C C .0033 .0016 'International Tables Vol C Tables 4.2.6.8 and 6.1.1.4'
H H .0000 .0000 'International Tables Vol C Tables 4.2.6.8 and 6.1.1.4'
N N .0061 .0033 'International Tables Vol C Tables 4.2.6.8 and 6.1.1.4'

loop_
_geom_angle_atom_site_label_1
_geom_angle_atom_site_label_2
_geom_angle_atom_site_label_3
_geom_angle
_geom_angle_publ_flag
C2 C1 C12 120.3(5) no
C2 C1 H1 119.9 no
C12 C1 H1 119.9 no
C1 C2 C3 118.0(6) no
C1 C2 H2 121.0 no
C3 C2 H2 121.0 no
N4 C3 C2 124.6(5) no
N4 C3 H3 117.7 no
C2 C3 H3 117.7 no
C3 N4 C13 117.1(5) no
C6 C5 C13 121.5(5) no
C6 C5 H5 119.3 no
C13 C5 H5 119.3 no
C5 C6 C14 120.8(5) no
C5 C6 H6 119.6 no
C14 C6 H6 119.6 no
C8 N7 C14 116.4(4) no
N7 C8 C9 124.2(5) no
N7 C8 H8 117.9 no
C9 C8 H8 117.9 no
C10 C9 C8 119.4(5) no
C10 C9 H9 120.3 no
C8 C9 H9 120.3 no
C9 C10 C11 118.9(5) no
C9 C10 H10 120.6 no
C11 C10 H10 120.6 no
C14 C11 C10 117.7(4) no
C14 C11 C12 119.2(4) no
C10 C11 C12 123.2(4) no
C1 C12 C13 117.2(4) no
C1 C12 C11 124.0(4) no
C13 C12 C11 118.8(4) no
N4 C13 C12 122.8(4) no
N4 C13 C5 117.7(4) no
C12 C13 C5 119.6(4) no
N7 C14 C11 123.4(4) no
N7 C14 C6 116.4(5) no
C11 C14 C6 120.2(4) no

loop_
_geom_bond_atom_site_label_1
_geom_bond_atom_site_label_2
_geom_bond_site_symmetry_2
_geom_bond_distance
_geom_bond_publ_flag
C1 C2 . 1.371(7) no
C1 C12 . 1.398(7) no
C1 H1 . .9500 no
C2 C3 . 1.394(7) no
C2 H2 . .9500 no
C3 N4 . 1.322(7) no
C3 H3 . .9500 no
N4 C13 . 1.364(6) no
C5 C6 . 1.338(7) no
C5 C13 . 1.434(7) no
C5 H5 . .9500 no
C6 C14 . 1.431(7) no
C6 H6 . .9500 no
N7 C8 . 1.327(6) no
N7 C14 . 1.367(6) no
C8 C9 . 1.396(7) no
C8 H8 . .9500 no
C9 C10 . 1.364(7) no
C9 H9 . .9500 no
C10 C11 . 1.410(7) no
C10 H10 . .9500 no
C11 C14 . 1.403(6) no
C11 C12 . 1.455(6) no
C12 C13 . 1.414(6) no

loop_
_geom_torsion_atom_site_label_1
_geom_torsion_atom_site_label_2
_geom_torsion_atom_site_label_3
_geom_torsion_atom_site_label_4
_geom_torsion
_geom_torsion_publ_flag
C12 C1 C2 C3 .8(6) no
C1 C2 C3 N4 -.1(7) no
C2 C3 N4 C13 -1.0(6) no
C13 C5 C6 C14 .4(7) no
C14 N7 C8 C9 -.9(6) no
N7 C8 C9 C10 1.3(7) no
C8 C9 C10 C11 -.2(6) no
C9 C10 C11 C14 -1.1(6) no
C9 C10 C11 C12 -179.9(4) no
C2 C1 C12 C13 -.2(6) no
C2 C1 C12 C11 178.7(4) no
C14 C11 C12 C1 -179.3(4) no
C10 C11 C12 C1 -.4(6) no
C14 C11 C12 C13 -.3(6) no
C10 C11 C12 C13 178.6(4) no
C3 N4 C13 C12 1.6(6) no
C3 N4 C13 C5 -179.1(4) no
C1 C12 C13 N4 -1.0(6) no
C11 C12 C13 N4 180.0(4) no
C1 C12 C13 C5 179.7(4) no
C11 C12 C13 C5 .6(6) no
C6 C5 C13 N4 179.9(4) no
C6 C5 C13 C12 -.7(6) no
C8 N7 C14 C11 -.5(6) no
C8 N7 C14 C6 179.9(4) no
C10 C11 C14 N7 1.5(6) no
C12 C11 C14 N7 -179.6(4) no
C10 C11 C14 C6 -178.9(4) no
C12 C11 C14 C6 .0(6) no
C5 C6 C14 N7 179.5(4) no
C5 C6 C14 C11 .0(7) no

loop_
_cod_related_entry_id
_cod_related_entry_database
_cod_related_entry_code
1 ChemSpider 60796
